data_8103347
loop_
_publ_author_name
'Daocheng Xia'
'Xiuying Ma'
'Jingxia Ma'
'Jihuan Yao'
'Xuqing Yang'
'Qingyang Liu'

_publ_section_title
;
 Crystal structure of tris(2-(2-pyridyl)benzimidazole)cobalt(III)
 monohydrate, Co(C12H8N3)3 &#x00B7; H2O
;
_journal_issue 2
_journal_name_full 'Zeitschrift f\"ur Kristallographie - New Crystal Structures'
_journal_page_first 243
_journal_volume 227
_journal_year 2012
_chemical_formula_moiety 'C36 H24 Co N9, (H2 O)'
_chemical_formula_sum 'C36 H26 Co N9 O'
_chemical_formula_weight 659.59
_chemical_melting_point ?
_chemical_name_systematic
;
 monoaqua-tri(2-(2-pyridyl)benzimidazole) cobalt
;
_space_group_IT_number 14
_symmetry_cell_setting monoclinic
_symmetry_space_group_name_Hall '-P 2yn'
_symmetry_space_group_name_H-M 'P 1 21/n 1'
_atom_sites_solution_hydrogens geom
_atom_sites_solution_primary direct
_atom_sites_solution_secondary difmap
_audit_creation_method SHELXL-97
_audit_update_record
;
2012-02-10 # Formatted by publCIF
;
_cell_angle_alpha 90.00
_cell_angle_beta 103.007(4)
_cell_angle_gamma 90.00
_cell_formula_units_Z 4
_cell_length_a 13.3290(5)
_cell_length_b 12.5385(5)
_cell_length_c 18.3604(8)
_cell_measurement_reflns_used 2715
_cell_measurement_temperature 293(2)
_cell_measurement_theta_max 29.2102
_cell_measurement_theta_min 2.7917
_cell_volume 2989.8(2)
_computing_cell_refinement CrysAlis
_computing_data_collection CrysAlis
_computing_data_reduction CrysAlis
_computing_structure_refinement 'SHELXL-97 (Sheldrick, 2008)'
_computing_structure_solution SHELXL-97[3]
_diffrn_ambient_temperature 293(2)
_diffrn_detector_area_resol_mean 10.0
_diffrn_measured_fraction_theta_full 0.997
_diffrn_measured_fraction_theta_max 0.847
_diffrn_measurement_device_type 'Oxford Diffraction Gemini R Ultra'
_diffrn_measurement_method '\w scan'
_diffrn_radiation_monochromator graphite
_diffrn_radiation_source 'fine-focus sealed tube'
_diffrn_radiation_type MoK\a
_diffrn_radiation_wavelength 0.71073
_diffrn_reflns_av_R_equivalents 0.0443
_diffrn_reflns_av_sigmaI/netI 0.0845
_diffrn_reflns_limit_h_max 13
_diffrn_reflns_limit_h_min -18
_diffrn_reflns_limit_k_max 16
_diffrn_reflns_limit_k_min -12
_diffrn_reflns_limit_l_max 24
_diffrn_reflns_limit_l_min -22
_diffrn_reflns_number 12900
_diffrn_reflns_theta_full 25.00
_diffrn_reflns_theta_max 29.27
_diffrn_reflns_theta_min 2.80
_exptl_absorpt_coefficient_mu 0.622
_exptl_absorpt_correction_T_max 1.00000
_exptl_absorpt_correction_T_min 0.98152
_exptl_absorpt_correction_type multi-scan
_exptl_absorpt_process_details
;
 Oxford Diffraction: CrysAlis.
;
_exptl_crystal_colour brown
_exptl_crystal_density_diffrn 1.465
_exptl_crystal_density_method 'not measured'
_exptl_crystal_description block
_exptl_crystal_F_000 1360
_exptl_crystal_size_max 0.32
_exptl_crystal_size_mid 0.29
_exptl_crystal_size_min 0.26
_refine_diff_density_max 0.470
_refine_diff_density_min -0.527
_refine_diff_density_rms 0.070
_refine_ls_extinction_method none
_refine_ls_goodness_of_fit_ref 1.046
_refine_ls_hydrogen_treatment constr
_refine_ls_matrix_type full
_refine_ls_number_parameters 424
_refine_ls_number_reflns 6918
_refine_ls_number_restraints 0
_refine_ls_restrained_S_all 1.046
_refine_ls_R_factor_all 0.1044
_refine_ls_R_factor_gt 0.0555
_refine_ls_shift/su_max 0.001
_refine_ls_shift/su_mean 0.000
_refine_ls_structure_factor_coef Fsqd
_refine_ls_weighting_details 'calc w=1/[\s^2^(Fo^2^)+(0.0342P)^2^+0.7874P] where P=(Fo^2^+2Fc^2^)/3'
_refine_ls_weighting_scheme calc
_refine_ls_wR_factor_gt 0.0963
_refine_ls_wR_factor_ref 0.1209
_reflns_number_gt 4405
_reflns_number_total 6918
_reflns_threshold_expression >2\s(I)
_cod_data_source_file 1267-3694.cff
_cod_data_source_block p21n
_cod_depositor_comments
;
The following automatic conversions were performed:
'__diffrn_measurement_device_type' tag replaced with
'_diffrn_measurement_device_type'.

Automatic conversion script
Id: cif_correct_tags 1440 2010-10-19 06:21:57Z saulius 

The following automatic conversions were performed:

'_chemical_melting_point' value 'not measured' was changed to '?' -
the value is undefined or not given.

'_refine_ls_hydrogen_treatment'
value 'CONSTR' changed to 'constr' according to
/home/saulius/struct/CIF-dictionaries/cif_core.dic dictionary named
'cif_core.dic' version 2.4.1 from 2010-06-29.

Automatic conversion script
Id: cif_fix_values 1891 2012-01-12 08:04:46Z andrius 
;
_cod_original_sg_symbol_H-M 'P 21/n'
_cod_database_code 8103347

loop_
_symmetry_equiv_pos_as_xyz
'x, y, z'
'-x+1/2, y+1/2, -z+1/2'
'-x, -y, -z'
'x-1/2, -y-1/2, z-1/2'

loop_
_atom_site_label
_atom_site_type_symbol
_atom_site_fract_x
_atom_site_fract_y
_atom_site_fract_z
_atom_site_U_iso_or_equiv
_atom_site_adp_type
_atom_site_occupancy
_atom_site_symmetry_multiplicity
_atom_site_calc_flag
_atom_site_refinement_flags
Co1 Co 0.29110(3) 0.17938(3) 0.09465(2) 0.02887(13) Uani 1 1 d .
C34 C 0.0246(3) 0.3177(3) 0.2389(2) 0.0475(9) Uani 1 1 d .
H34 H 0.0266 0.3126 0.2897 0.057 Uiso 1 1 calc R
C4 C 0.1315(3) -0.1093(3) 0.02458(19) 0.0470(9) Uani 1 1 d .
H4 H 0.0639 -0.1336 0.0116 0.056 Uiso 1 1 calc R
C26 C 0.1474(3) 0.3130(3) -0.10675(18) 0.0440(8) Uani 1 1 d .
H26 H 0.0864 0.3510 -0.1223 0.053 Uiso 1 1 calc R
C3 C 0.2110(3) -0.1774(3) 0.02327(19) 0.0487(9) Uani 1 1 d .
H3 H 0.1981 -0.2480 0.0088 0.058 Uiso 1 1 calc R
N2 N 0.42604(17) 0.12201(19) 0.09613(13) 0.0318(6) Uani 1 1 d .
N9 N 0.03234(19) 0.3435(2) 0.01669(15) 0.0397(6) Uani 1 1 d .
C14 C 0.3859(3) 0.2103(3) 0.32286(18) 0.0456(8) Uani 1 1 d .
H14 H 0.4186 0.2649 0.3534 0.055 Uiso 1 1 calc R
N4 N 0.31295(17) 0.14476(19) 0.20055(13) 0.0305(6) Uani 1 1 d .
N5 N 0.34595(17) 0.31452(18) 0.13112(13) 0.0312(6) Uani 1 1 d .
N6 N 0.4298(2) 0.4054(2) 0.23373(15) 0.0450(7) Uani 1 1 d .
N3 N 0.51859(19) -0.0316(2) 0.09972(15) 0.0421(7) Uani 1 1 d .
N1 N 0.24804(17) 0.03306(18) 0.06415(13) 0.0300(6) Uani 1 1 d .
N8 N 0.15437(17) 0.23640(18) 0.08800(13) 0.0301(6) Uani 1 1 d .
N7 N 0.26440(18) 0.22031(19) -0.01021(13) 0.0316(6) Uani 1 1 d .
C7 C 0.5293(2) 0.1494(2) 0.11732(16) 0.0320(7) Uani 1 1 d .
C8 C 0.5797(2) 0.2463(3) 0.13226(17) 0.0402(8) Uani 1 1 d .
H8 H 0.5430 0.3097 0.1302 0.048 Uiso 1 1 calc R
C31 C 0.0166(2) 0.3389(2) 0.08851(18) 0.0370(8) Uani 1 1 d .
C18 C 0.3806(2) 0.3172(2) 0.20567(17) 0.0357(7) Uani 1 1 d .
C10 C 0.7413(3) 0.1514(3) 0.15444(19) 0.0505(9) Uani 1 1 d .
H10 H 0.8129 0.1536 0.1677 0.061 Uiso 1 1 calc R
C30 C 0.1153(2) 0.2842(2) 0.02126(17) 0.0329(7) Uani 1 1 d .
C13 C 0.3613(2) 0.2229(2) 0.24638(17) 0.0346(7) Uani 1 1 d .
C6 C 0.4272(2) 0.0156(2) 0.08664(16) 0.0330(7) Uani 1 1 d .
C24 C 0.3728(2) 0.4124(2) 0.10657(18) 0.0356(7) Uani 1 1 d .
C1 C 0.3271(2) -0.0350(2) 0.06395(16) 0.0330(7) Uani 1 1 d .
C16 C 0.3122(2) 0.0378(3) 0.30694(18) 0.0425(8) Uani 1 1 d .
H16 H 0.2946 -0.0261 0.3266 0.051 Uiso 1 1 calc R
C25 C 0.1744(2) 0.2717(2) -0.03528(16) 0.0330(7) Uani 1 1 d .
C19 C 0.4265(2) 0.4667(2) 0.1709(2) 0.0419(8) Uani 1 1 d .
C9 C 0.6858(2) 0.2461(3) 0.15024(18) 0.0459(9) Uani 1 1 d .
H9 H 0.7210 0.3105 0.1598 0.055 Uiso 1 1 calc R
C36 C 0.0925(2) 0.2736(2) 0.13397(17) 0.0320(7) Uani 1 1 d .
C28 C 0.3012(3) 0.2413(3) -0.12991(19) 0.0496(9) Uani 1 1 d .
H28 H 0.3447 0.2282 -0.1620 0.059 Uiso 1 1 calc R
C32 C -0.0562(2) 0.3925(3) 0.1193(2) 0.0470(9) Uani 1 1 d .
H32 H -0.1071 0.4342 0.0896 0.056 Uiso 1 1 calc R
C15 C 0.3619(2) 0.1164(3) 0.35389(19) 0.0482(9) Uani 1 1 d .
H15 H 0.3789 0.1063 0.4054 0.058 Uiso 1 1 calc R
C17 C 0.2886(2) 0.0540(2) 0.23109(17) 0.0354(7) Uani 1 1 d .
H17 H 0.2548 0.0004 0.2000 0.042 Uiso 1 1 calc R
C12 C 0.5852(2) 0.0536(3) 0.11922(17) 0.0376(7) Uani 1 1 d .
C2 C 0.3103(3) -0.1401(3) 0.04358(19) 0.0459(8) Uani 1 1 d .
H2 H 0.3655 -0.1854 0.0435 0.055 Uiso 1 1 calc R
C11 C 0.6929(2) 0.0552(3) 0.1395(2) 0.0507(9) Uani 1 1 d .
H11 H 0.7307 -0.0077 0.1427 0.061 Uiso 1 1 calc R
C20 C 0.4679(3) 0.5673(3) 0.1642(2) 0.0571(10) Uani 1 1 d .
H20 H 0.5046 0.6034 0.2060 0.069 Uiso 1 1 calc R
C5 C 0.1518(2) -0.0047(3) 0.04525(18) 0.0410(8) Uani 1 1 d .
H5 H 0.0971 0.0410 0.0461 0.049 Uiso 1 1 calc R
C21 C 0.4534(3) 0.6115(3) 0.0948(3) 0.0618(11) Uani 1 1 d .
H21 H 0.4812 0.6783 0.0894 0.074 Uiso 1 1 calc R
C33 C -0.0504(3) 0.3819(3) 0.1940(2) 0.0506(9) Uani 1 1 d .
H33 H -0.0972 0.4182 0.2156 0.061 Uiso 1 1 calc R
C29 C 0.3260(3) 0.2047(3) -0.05753(18) 0.0406(8) Uani 1 1 d .
H29 H 0.3875 0.1680 -0.0409 0.049 Uiso 1 1 calc R
C23 C 0.3574(3) 0.4589(3) 0.03605(19) 0.0454(8) Uani 1 1 d .
H23 H 0.3211 0.4237 -0.0064 0.055 Uiso 1 1 calc R
C27 C 0.2113(3) 0.2974(3) -0.15442(19) 0.0520(9) Uani 1 1 d .
H27 H 0.1943 0.3243 -0.2028 0.062 Uiso 1 1 calc R
C22 C 0.3979(3) 0.5587(3) 0.0317(2) 0.0592(10) Uani 1 1 d .
H22 H 0.3880 0.5920 -0.0146 0.071 Uiso 1 1 calc R
C35 C 0.0954(2) 0.2619(3) 0.20977(18) 0.0416(8) Uani 1 1 d .
H35 H 0.1437 0.2178 0.2398 0.050 Uiso 1 1 calc R
O1W O 0.5479(3) 0.4586(3) 0.37673(18) 0.1257(14) Uani 1 1 d .
H1A H 0.5224 0.4306 0.3336 0.188 Uiso 1 1 d R
H1B H 0.5455 0.5272 0.3755 0.188 Uiso 1 1 d R

loop_
_atom_site_aniso_label
_atom_site_aniso_U_11
_atom_site_aniso_U_22
_atom_site_aniso_U_33
_atom_site_aniso_U_23
_atom_site_aniso_U_13
_atom_site_aniso_U_12
Co1 0.0275(2) 0.0279(2) 0.0308(2) -0.00051(17) 0.00587(17) 0.00174(18)
C34 0.047(2) 0.051(2) 0.049(2) -0.0022(17) 0.0206(17) -0.0005(18)
C4 0.045(2) 0.0380(19) 0.052(2) -0.0004(16) -0.0016(17) -0.0115(17)
C26 0.0427(19) 0.051(2) 0.0358(19) 0.0028(16) 0.0028(15) 0.0035(17)
C3 0.061(2) 0.0302(17) 0.053(2) -0.0051(16) 0.0090(18) -0.0085(18)
N2 0.0285(13) 0.0311(14) 0.0357(15) -0.0001(11) 0.0073(11) 0.0032(11)
N9 0.0353(15) 0.0421(16) 0.0396(16) -0.0005(12) 0.0044(12) 0.0077(13)
C14 0.047(2) 0.053(2) 0.0343(19) -0.0067(16) 0.0034(15) -0.0020(17)
N4 0.0281(13) 0.0316(13) 0.0307(14) 0.0009(11) 0.0043(11) 0.0027(11)
N5 0.0313(13) 0.0277(13) 0.0345(14) -0.0026(11) 0.0076(11) 0.0011(11)
N6 0.0452(16) 0.0403(16) 0.0468(18) -0.0093(13) 0.0045(13) -0.0046(13)
N3 0.0352(14) 0.0372(15) 0.0547(18) -0.0026(13) 0.0120(13) 0.0072(13)
N1 0.0306(13) 0.0298(13) 0.0285(14) 0.0002(10) 0.0042(11) 0.0008(11)
N8 0.0292(13) 0.0299(13) 0.0312(14) -0.0002(11) 0.0063(11) 0.0027(11)
N7 0.0322(13) 0.0300(13) 0.0330(14) -0.0023(11) 0.0082(11) -0.0004(11)
C7 0.0262(15) 0.0412(18) 0.0301(16) -0.0004(13) 0.0094(13) 0.0001(14)
C8 0.0324(17) 0.044(2) 0.045(2) 0.0020(15) 0.0100(15) -0.0001(15)
C31 0.0309(16) 0.0342(18) 0.046(2) -0.0063(14) 0.0080(15) 0.0005(14)
C18 0.0341(16) 0.0329(16) 0.0387(18) -0.0058(14) 0.0051(14) -0.0016(15)
C10 0.0295(17) 0.073(3) 0.049(2) -0.0047(19) 0.0094(16) 0.0008(19)
C30 0.0305(16) 0.0305(16) 0.0356(18) 0.0019(13) 0.0030(13) 0.0013(14)
C13 0.0300(16) 0.0376(17) 0.0354(18) -0.0027(14) 0.0057(13) 0.0043(14)
C6 0.0347(17) 0.0341(17) 0.0314(17) -0.0006(13) 0.0098(13) 0.0038(14)
C24 0.0320(16) 0.0291(17) 0.047(2) 0.0005(14) 0.0116(15) 0.0020(14)
C1 0.0388(17) 0.0307(16) 0.0296(17) 0.0002(13) 0.0078(13) 0.0027(14)
C16 0.0387(18) 0.049(2) 0.041(2) 0.0130(16) 0.0108(15) 0.0066(16)
C25 0.0339(16) 0.0348(17) 0.0292(17) 0.0012(13) 0.0046(13) 0.0018(14)
C19 0.0383(18) 0.0332(18) 0.055(2) -0.0078(16) 0.0107(16) -0.0003(15)
C9 0.0357(18) 0.055(2) 0.047(2) -0.0027(17) 0.0094(16) -0.0082(17)
C36 0.0287(16) 0.0296(16) 0.0376(18) -0.0040(13) 0.0072(13) -0.0011(13)
C28 0.055(2) 0.059(2) 0.039(2) -0.0029(17) 0.0205(17) 0.0013(19)
C32 0.0361(18) 0.045(2) 0.060(2) -0.0054(17) 0.0127(17) 0.0109(16)
C15 0.047(2) 0.067(2) 0.0281(18) 0.0057(17) 0.0040(15) 0.0045(19)
C17 0.0353(17) 0.0305(16) 0.0403(19) 0.0028(14) 0.0085(14) 0.0000(14)
C12 0.0307(16) 0.047(2) 0.0362(18) 0.0026(15) 0.0102(14) 0.0083(16)
C2 0.053(2) 0.0340(18) 0.052(2) -0.0045(16) 0.0159(18) 0.0036(17)
C11 0.0330(18) 0.062(2) 0.057(2) -0.0020(19) 0.0110(16) 0.0105(18)
C20 0.055(2) 0.036(2) 0.077(3) -0.0086(19) 0.010(2) -0.0053(18)
C5 0.0346(17) 0.0391(18) 0.045(2) 0.0060(15) 0.0002(15) -0.0008(16)
C21 0.059(2) 0.0315(19) 0.095(3) 0.003(2) 0.017(2) -0.0098(18)
C33 0.045(2) 0.050(2) 0.064(3) -0.0118(18) 0.0262(19) 0.0023(18)
C29 0.0426(19) 0.0434(19) 0.0386(19) -0.0010(15) 0.0147(15) 0.0012(16)
C23 0.051(2) 0.0372(19) 0.049(2) 0.0033(16) 0.0129(17) -0.0020(17)
C27 0.064(2) 0.060(2) 0.0303(19) 0.0046(17) 0.0075(17) -0.004(2)
C22 0.062(2) 0.043(2) 0.074(3) 0.019(2) 0.019(2) 0.002(2)
C35 0.0385(18) 0.047(2) 0.042(2) 0.0029(15) 0.0138(15) 0.0059(16)
O1W 0.132(3) 0.170(4) 0.072(2) -0.035(2) 0.016(2) -0.062(3)

loop_
_atom_type_symbol
_atom_type_description
_atom_type_scat_dispersion_real
_atom_type_scat_dispersion_imag
_atom_type_scat_source
C C 0.0033 0.0016 'International Tables Vol C Tables 4.2.6.8 and 6.1.1.4'
H H 0.0000 0.0000 'International Tables Vol C Tables 4.2.6.8 and 6.1.1.4'
N N 0.0061 0.0033 'International Tables Vol C Tables 4.2.6.8 and 6.1.1.4'
Co Co 0.3494 0.9721 'International Tables Vol C Tables 4.2.6.8 and 6.1.1.4'
O O 0.0106 0.0060 'International Tables Vol C Tables 4.2.6.8 and 6.1.1.4'

loop_
_geom_angle_atom_site_label_1
_geom_angle_atom_site_label_2
_geom_angle_atom_site_label_3
_geom_angle
N5 Co1 N2 92.51(10)
N5 Co1 N8 88.57(10)
N2 Co1 N8 177.26(10)
N5 Co1 N7 94.78(10)
N2 Co1 N7 94.27(10)
N8 Co1 N7 83.13(10)
N5 Co1 N4 83.58(10)
N2 Co1 N4 88.48(10)
N8 Co1 N4 94.14(10)
N7 Co1 N4 176.86(10)
N5 Co1 N1 173.72(10)
N2 Co1 N1 82.40(10)
N8 Co1 N1 96.68(10)
N7 Co1 N1 89.29(10)
N4 Co1 N1 92.57(10)
C35 C34 C33 121.7(3)
C35 C34 H34 119.1
C33 C34 H34 119.1
C3 C4 C5 119.7(3)
C3 C4 H4 120.1
C5 C4 H4 120.1
C27 C26 C25 119.2(3)
C27 C26 H26 120.4
C25 C26 H26 120.4
C4 C3 C2 119.1(3)
C4 C3 H3 120.4
C2 C3 H3 120.4
C6 N2 C7 104.0(2)
C6 N2 Co1 113.92(19)
C7 N2 Co1 140.7(2)
C30 N9 C31 102.7(2)
C15 C14 C13 119.7(3)
C15 C14 H14 120.1
C13 C14 H14 120.1
C17 N4 C13 118.7(3)
C17 N4 Co1 127.6(2)
C13 N4 Co1 113.7(2)
C18 N5 C24 104.8(2)
C18 N5 Co1 113.40(19)
C24 N5 Co1 141.4(2)
C18 N6 C19 102.7(3)
C6 N3 C12 102.2(2)
C5 N1 C1 118.5(3)
C5 N1 Co1 127.3(2)
C1 N1 Co1 114.23(18)
C30 N8 C36 104.0(2)
C30 N8 Co1 112.59(19)
C36 N8 Co1 140.0(2)
C29 N7 C25 118.5(3)
C29 N7 Co1 127.0(2)
C25 N7 Co1 114.5(2)
C8 C7 N2 132.8(3)
C8 C7 C12 120.8(3)
N2 C7 C12 106.3(3)
C9 C8 C7 118.1(3)
C9 C8 H8 120.9
C7 C8 H8 120.9
N9 C31 C32 129.3(3)
N9 C31 C36 110.1(3)
C32 C31 C36 120.5(3)
N6 C18 N5 116.3(3)
N6 C18 C13 127.4(3)
N5 C18 C13 116.3(3)
C11 C10 C9 121.4(3)
C11 C10 H10 119.3
C9 C10 H10 119.3
N9 C30 N8 116.8(3)
N9 C30 C25 126.9(3)
N8 C30 C25 116.1(2)
N4 C13 C14 121.4(3)
N4 C13 C18 112.5(3)
C14 C13 C18 126.1(3)
N3 C6 N2 117.1(3)
N3 C6 C1 127.2(3)
N2 C6 C1 115.7(2)
N5 C24 C23 132.9(3)
N5 C24 C19 106.0(3)
C23 C24 C19 121.1(3)
N1 C1 C2 121.6(3)
N1 C1 C6 112.9(2)
C2 C1 C6 125.5(3)
C17 C16 C15 119.8(3)
C17 C16 H16 120.1
C15 C16 H16 120.1
N7 C25 C26 121.7(3)
N7 C25 C30 113.2(3)
C26 C25 C30 125.0(3)
N6 C19 C20 129.8(3)
N6 C19 C24 110.2(3)
C20 C19 C24 119.9(3)
C8 C9 C10 121.3(3)
C8 C9 H9 119.4
C10 C9 H9 119.4
N8 C36 C35 133.4(3)
N8 C36 C31 106.2(3)
C35 C36 C31 120.3(3)
C27 C28 C29 119.3(3)
C27 C28 H28 120.3
C29 C28 H28 120.3
C33 C32 C31 118.2(3)
C33 C32 H32 120.9
C31 C32 H32 120.9
C14 C15 C16 118.5(3)
C14 C15 H15 120.8
C16 C15 H15 120.8
N4 C17 C16 121.9(3)
N4 C17 H17 119.0
C16 C17 H17 119.0
N3 C12 C11 129.8(3)
N3 C12 C7 110.3(2)
C11 C12 C7 119.9(3)
C1 C2 C3 119.2(3)
C1 C2 H2 120.4
C3 C2 H2 120.4
C10 C11 C12 118.4(3)
C10 C11 H11 120.8
C12 C11 H11 120.8
C21 C20 C19 118.4(4)
C21 C20 H20 120.8
C19 C20 H20 120.8
N1 C5 C4 121.8(3)
N1 C5 H5 119.1
C4 C5 H5 119.1
C20 C21 C22 121.4(4)
C20 C21 H21 119.3
C22 C21 H21 119.3
C32 C33 C34 121.3(3)
C32 C33 H33 119.3
C34 C33 H33 119.3
N7 C29 C28 122.0(3)
N7 C29 H29 119.0
C28 C29 H29 119.0
C22 C23 C24 117.3(3)
C22 C23 H23 121.3
C24 C23 H23 121.3
C26 C27 C28 119.1(3)
C26 C27 H27 120.4
C28 C27 H27 120.4
C23 C22 C21 121.8(4)
C23 C22 H22 119.1
C21 C22 H22 119.1
C34 C35 C36 117.9(3)
C34 C35 H35 121.1
C36 C35 H35 121.1
H1A O1W H1B 112.1

loop_
_geom_bond_atom_site_label_1
_geom_bond_atom_site_label_2
_geom_bond_distance
Co1 N5 1.906(2)
Co1 N2 1.932(2)
Co1 N8 1.936(2)
Co1 N7 1.946(2)
Co1 N4 1.949(2)
Co1 N1 1.966(2)
C34 C35 1.376(4)
C34 C33 1.398(5)
C34 H34 0.9300
C4 C3 1.365(5)
C4 C5 1.376(4)
C4 H4 0.9300
C26 C27 1.366(5)
C26 C25 1.381(4)
C26 H26 0.9300
C3 C2 1.374(5)
C3 H3 0.9300
N2 C6 1.346(4)
N2 C7 1.387(3)
N9 C30 1.320(4)
N9 C31 1.382(4)
C14 C15 1.376(5)
C14 C13 1.378(4)
C14 H14 0.9300
N4 C17 1.341(4)
N4 C13 1.356(4)
N5 C18 1.343(4)
N5 C24 1.382(4)
N6 C18 1.329(4)
N6 C19 1.378(4)
N3 C6 1.326(4)
N3 C12 1.383(4)
N1 C5 1.338(4)
N1 C1 1.357(4)
N8 C30 1.358(4)
N8 C36 1.386(4)
N7 C29 1.337(4)
N7 C25 1.348(4)
C7 C8 1.386(4)
C7 C12 1.410(4)
C8 C9 1.378(4)
C8 H8 0.9300
C31 C32 1.400(4)
C31 C36 1.418(4)
C18 C13 1.453(4)
C10 C11 1.366(5)
C10 C9 1.392(5)
C10 H10 0.9300
C30 C25 1.446(4)
C6 C1 1.451(4)
C24 C23 1.392(4)
C24 C19 1.412(4)
C1 C2 1.374(4)
C16 C17 1.372(4)
C16 C15 1.377(5)
C16 H16 0.9300
C19 C20 1.393(5)
C9 H9 0.9300
C36 C35 1.391(4)
C28 C27 1.374(5)
C28 C29 1.374(4)
C28 H28 0.9300
C32 C33 1.362(5)
C32 H32 0.9300
C15 H15 0.9300
C17 H17 0.9300
C12 C11 1.401(4)
C2 H2 0.9300
C11 H11 0.9300
C20 C21 1.363(5)
C20 H20 0.9300
C5 H5 0.9300
C21 C22 1.394(5)
C21 H21 0.9300
C33 H33 0.9300
C29 H29 0.9300
C23 C22 1.372(4)
C23 H23 0.9300
C27 H27 0.9300
C22 H22 0.9300
C35 H35 0.9300
O1W H1A 0.8633
O1W H1B 0.8611

loop_
_geom_torsion_atom_site_label_1
_geom_torsion_atom_site_label_2
_geom_torsion_atom_site_label_3
_geom_torsion_atom_site_label_4
_geom_torsion
C5 C4 C3 C2 0.8(5)
N5 Co1 N2 C6 168.2(2)
N8 Co1 N2 C6 -79(2)
N7 Co1 N2 C6 -96.8(2)
N4 Co1 N2 C6 84.7(2)
N1 Co1 N2 C6 -8.1(2)
N5 Co1 N2 C7 4.4(3)
N8 Co1 N2 C7 118(2)
N7 Co1 N2 C7 99.4(3)
N4 Co1 N2 C7 -79.1(3)
N1 Co1 N2 C7 -171.9(3)
N5 Co1 N4 C17 176.9(3)
N2 Co1 N4 C17 -90.4(3)
N8 Co1 N4 C17 88.8(3)
N7 Co1 N4 C17 118.3(18)
N1 Co1 N4 C17 -8.1(3)
N5 Co1 N4 C13 -5.18(19)
N2 Co1 N4 C13 87.5(2)
N8 Co1 N4 C13 -93.3(2)
N7 Co1 N4 C13 -63.8(19)
N1 Co1 N4 C13 169.8(2)
N2 Co1 N5 C18 -82.0(2)
N8 Co1 N5 C18 100.6(2)
N7 Co1 N5 C18 -176.5(2)
N4 Co1 N5 C18 6.2(2)
N1 Co1 N5 C18 -46.2(10)
N2 Co1 N5 C24 89.3(3)
N8 Co1 N5 C24 -88.2(3)
N7 Co1 N5 C24 -5.2(3)
N4 Co1 N5 C24 177.5(3)
N1 Co1 N5 C24 125.1(9)
N5 Co1 N1 C5 147.2(9)
N2 Co1 N1 C5 -176.7(3)
N8 Co1 N1 C5 0.7(3)
N7 Co1 N1 C5 -82.3(3)
N4 Co1 N1 C5 95.2(3)
N5 Co1 N1 C1 -31.8(10)
N2 Co1 N1 C1 4.3(2)
N8 Co1 N1 C1 -178.3(2)
N7 Co1 N1 C1 98.7(2)
N4 Co1 N1 C1 -83.9(2)
N5 Co1 N8 C30 88.3(2)
N2 Co1 N8 C30 -25(2)
N7 Co1 N8 C30 -6.7(2)
N4 Co1 N8 C30 171.8(2)
N1 Co1 N8 C30 -95.1(2)
N5 Co1 N8 C36 -66.1(3)
N2 Co1 N8 C36 -179(100)
N7 Co1 N8 C36 -161.1(3)
N4 Co1 N8 C36 17.3(3)
N1 Co1 N8 C36 110.4(3)
N5 Co1 N7 C29 94.7(2)
N2 Co1 N7 C29 1.8(3)
N8 Co1 N7 C29 -177.3(3)
N4 Co1 N7 C29 153.0(17)
N1 Co1 N7 C29 -80.5(3)
N5 Co1 N7 C25 -83.8(2)
N2 Co1 N7 C25 -176.7(2)
N8 Co1 N7 C25 4.2(2)
N4 Co1 N7 C25 -25.5(19)
N1 Co1 N7 C25 101.0(2)
C6 N2 C7 C8 176.9(3)
Co1 N2 C7 C8 -18.4(6)
C6 N2 C7 C12 -0.4(3)
Co1 N2 C7 C12 164.3(2)
N2 C7 C8 C9 -178.1(3)
C12 C7 C8 C9 -1.1(5)
C30 N9 C31 C32 175.1(3)
C30 N9 C31 C36 -0.9(3)
C19 N6 C18 N5 0.2(4)
C19 N6 C18 C13 179.4(3)
C24 N5 C18 N6 -1.4(3)
Co1 N5 C18 N6 173.0(2)
C24 N5 C18 C13 179.3(3)
Co1 N5 C18 C13 -6.3(3)
C31 N9 C30 N8 2.8(3)
C31 N9 C30 C25 -171.6(3)
C36 N8 C30 N9 -3.5(3)
Co1 N8 C30 N9 -166.9(2)
C36 N8 C30 C25 171.5(2)
Co1 N8 C30 C25 8.1(3)
C17 N4 C13 C14 0.4(4)
Co1 N4 C13 C14 -177.8(2)
C17 N4 C13 C18 -178.7(3)
Co1 N4 C13 C18 3.1(3)
C15 C14 C13 N4 0.4(5)
C15 C14 C13 C18 179.4(3)
N6 C18 C13 N4 -177.2(3)
N5 C18 C13 N4 2.0(4)
N6 C18 C13 C14 3.8(5)
N5 C18 C13 C14 -177.0(3)
C12 N3 C6 N2 -0.7(4)
C12 N3 C6 C1 -179.8(3)
C7 N2 C6 N3 0.8(4)
Co1 N2 C6 N3 -168.7(2)
C7 N2 C6 C1 180.0(2)
Co1 N2 C6 C1 10.5(3)
C18 N5 C24 C23 -178.9(3)
Co1 N5 C24 C23 9.3(6)
C18 N5 C24 C19 1.9(3)
Co1 N5 C24 C19 -169.9(2)
C5 N1 C1 C2 1.3(4)
Co1 N1 C1 C2 -179.6(2)
C5 N1 C1 C6 -179.1(3)
Co1 N1 C1 C6 0.1(3)
N3 C6 C1 N1 172.2(3)
N2 C6 C1 N1 -6.9(4)
N3 C6 C1 C2 -8.1(5)
N2 C6 C1 C2 172.8(3)
C29 N7 C25 C26 -3.5(4)
Co1 N7 C25 C26 175.2(2)
C29 N7 C25 C30 -179.5(2)
Co1 N7 C25 C30 -0.9(3)
C27 C26 C25 N7 3.0(5)
C27 C26 C25 C30 178.5(3)
N9 C30 C25 N7 169.6(3)
N8 C30 C25 N7 -4.8(4)
N9 C30 C25 C26 -6.3(5)
N8 C30 C25 C26 179.3(3)
C18 N6 C19 C20 -178.0(4)
C18 N6 C19 C24 1.0(3)
N5 C24 C19 N6 -1.9(3)
C23 C24 C19 N6 178.8(3)
N5 C24 C19 C20 177.3(3)
C23 C24 C19 C20 -2.1(5)
C7 C8 C9 C10 -0.9(5)
C11 C10 C9 C8 1.3(5)
C30 N8 C36 C35 -174.6(3)
Co1 N8 C36 C35 -18.8(5)
C30 N8 C36 C31 2.5(3)
Co1 N8 C36 C31 158.3(2)
N9 C31 C36 N8 -1.1(3)
C32 C31 C36 N8 -177.5(3)
N9 C31 C36 C35 176.5(3)
C32 C31 C36 C35 0.1(5)
N9 C31 C32 C33 -174.2(3)
C36 C31 C32 C33 1.4(5)
C13 C14 C15 C16 -0.9(5)
C17 C16 C15 C14 0.6(5)
C13 N4 C17 C16 -0.7(4)
Co1 N4 C17 C16 177.2(2)
C15 C16 C17 N4 0.2(5)
C6 N3 C12 C11 180.0(3)
C6 N3 C12 C7 0.4(3)
C8 C7 C12 N3 -177.7(3)
N2 C7 C12 N3 0.0(3)
C8 C7 C12 C11 2.7(5)
N2 C7 C12 C11 -179.6(3)
N1 C1 C2 C3 -0.3(5)
C6 C1 C2 C3 -180.0(3)
C4 C3 C2 C1 -0.7(5)
C9 C10 C11 C12 0.3(5)
N3 C12 C11 C10 178.2(3)
C7 C12 C11 C10 -2.3(5)
N6 C19 C20 C21 -179.8(3)
C24 C19 C20 C21 1.2(5)
C1 N1 C5 C4 -1.2(4)
Co1 N1 C5 C4 179.8(2)
C3 C4 C5 N1 0.2(5)
C19 C20 C21 C22 0.5(6)
C31 C32 C33 C34 -1.3(5)
C35 C34 C33 C32 -0.3(5)
C25 N7 C29 C28 1.4(4)
Co1 N7 C29 C28 -177.1(2)
C27 C28 C29 N7 1.2(5)
N5 C24 C23 C22 -178.1(3)
C19 C24 C23 C22 1.0(5)
C25 C26 C27 C28 -0.3(5)
C29 C28 C27 C26 -1.7(5)
C24 C23 C22 C21 0.8(5)
C20 C21 C22 C23 -1.6(6)
C33 C34 C35 C36 1.9(5)
N8 C36 C35 C34 175.0(3)
C31 C36 C35 C34 -1.7(5)
